data_2006289
loop_
_publ_author_name
'Jem-Mau Lo'
'Hsueh-Hua Yao'
'Fen-Ling Liao'
'Sue-Lein Wang'
'Tian-Huey Lu'

_publ_contact_author
;
        Professor Jem-Mau Lo
        Department of Nuclear Science
        National Tsing Hua University
        Hsinchu, Taiwan 300, ROC
;
_publ_section_title
;
 [<i>N</i>,<i>N</i>'-Bis(salicylidene)-1,2-diimino-2-methylpropane]copper(II)
;
_journal_issue 7
_journal_name_full 'Acta Crystallographica Section C'
_journal_page_first 848
_journal_page_last 850
_journal_paper_doi 10.1107/S010827019700262X
_journal_volume 53
_journal_year 1997
_chemical_formula_moiety '[Cu(C18 H18 N2 O2)]'
_chemical_formula_sum 'C18 H18 Cu N2 O2'
_chemical_formula_weight 357.9
_symmetry_cell_setting orthorhombic
_symmetry_space_group_name_H-M 'P b c a'
_atom_type_scat_source 'SHELXTL-Plus (Sheldrick, 1991)'
_cell_angle_alpha 90
_cell_angle_beta 90
_cell_angle_gamma 90
_cell_formula_units_Z 8
_cell_length_a 16.1059(4)
_cell_length_b 11.5721(2)
_cell_length_c 17.6135(3)
_cell_measurement_reflns_used 5972
_cell_measurement_temperature 296
_cell_measurement_theta_max 25
_cell_measurement_theta_min 2.5
_cell_volume 3282.79(11)
_computing_cell_refinement SMART
_computing_data_collection 'SMART (Siemens, 1995)'
_computing_data_reduction 'SAINT (Siemens, 1995)'
_computing_molecular_graphics SHELXTL-Plus
_computing_publication_material SHELXTL-Plus
_computing_structure_refinement SHELXTL-Plus
_computing_structure_solution 'SHELXTL-Plus (Sheldrick, 1991)'
_diffrn_measurement_device 'Siemens SMART-CCD diffractometer'
_diffrn_measurement_method '\w rotation with narrow frame exposures'
_diffrn_radiation_type 'Mo K\a'
_diffrn_radiation_wavelength 0.71073
_diffrn_reflns_av_R_equivalents 0.0325
_diffrn_reflns_limit_h_max 18
_diffrn_reflns_limit_h_min -12
_diffrn_reflns_limit_k_max 13
_diffrn_reflns_limit_k_min -13
_diffrn_reflns_limit_l_max 21
_diffrn_reflns_limit_l_min -21
_diffrn_reflns_number 14345
_diffrn_reflns_theta_max 25.6
_diffrn_standards_decay_% none
_diffrn_standards_number no
_exptl_absorpt_coefficient_mu 1.341
_exptl_absorpt_correction_T_max 0.917
_exptl_absorpt_correction_T_min 0.547
_exptl_absorpt_correction_type 'empirical from equivalent data (Sheldrick, 1990)'
_exptl_crystal_colour purple
_exptl_crystal_density_diffrn 1.448
_exptl_crystal_density_method none
_exptl_crystal_description plate
_exptl_crystal_size_max 0.625
_exptl_crystal_size_mid 0.500
_exptl_crystal_size_min 0.075
_refine_diff_density_max 0.30
_refine_diff_density_min -0.33
_refine_ls_extinction_coef '\c = 0.00011(6)'
_refine_ls_extinction_method
;
F~c~' = F~c~[1 + 0.002\cF^2^/sin(2\q)]^-0.25^
;
_refine_ls_goodness_of_fit_obs 0.99
_refine_ls_hydrogen_treatment 'H atoms riding with U~iso~ = 0.08 \%A^2^'
_refine_ls_number_parameters 209
_refine_ls_number_reflns 1960
_refine_ls_R_factor_obs .0343
_refine_ls_shift/esd_max 0.001
_refine_ls_structure_factor_coef F
_refine_ls_weighting_details 'w = 1/[\s^2^(F) + 0.0004F^2^]'
_refine_ls_weighting_scheme calc
_refine_ls_wR_factor_obs .0408
_reflns_number_observed 1960
_reflns_number_total 2842
_reflns_observed_criterion I>3\s(I)
_cod_data_source_file cf1145.cif
_cod_data_source_block default
_cod_depositor_comments
;
The following automatic conversions were performed:

'_refine_ls_weighting_scheme' value 'w = 1/[\s^2^(F) + 0.0004F^2^]'
was changed to 'calc'. New tag '_refine_ls_weighting_details' was
created. The value of the new tag was set to 'w = 1/[\s^2^(F) +
0.0004F^2^]'.

Automatic conversion script
Id: cif_fix_values 3143 2015-03-26 13:38:13Z robertas 
;
_cod_original_cell_volume 3282.81(17)
_cod_database_code 2006289

loop_
_atom_site_aniso_label
_atom_site_aniso_U_11
_atom_site_aniso_U_22
_atom_site_aniso_U_33
_atom_site_aniso_U_12
_atom_site_aniso_U_13
_atom_site_aniso_U_23
Cu1 .0430(10) .0380(10) .0420(10) .0020(10) -.0070(10) .0010(10)
O1 .062(2) .0360(10) .052(2) .0040(10) -.0200(10) -.0040(10)
O2 .061(2) .0410(10) .063(2) -.0020(10) -.0230(10) .0010(10)
N1 .045(2) .0390(10) .040(2) .0040(10) -.0030(10) -.0020(10)
N2 .040(2) .045(2) .044(2) .0040(10) -.0020(10) .0020(10)
C1 .047(2) .038(2) .050(2) .006(2) -.001(2) -.003(2)
C2 .039(2) .037(2) .041(2) .000(2) -.0030(10) .0020(10)
C3 .048(2) .044(2) .058(2) -.002(2) -.004(2) -.005(2)
C4 .055(2) .057(2) .051(2) -.004(2) -.015(2) -.005(2)
C5 .060(2) .056(2) .055(2) .006(2) -.017(2) .003(2)
C6 .069(3) .043(2) .055(3) .007(2) -.022(2) .001(2)
C7 .042(2) .038(2) .043(2) -.0010(10) -.006(2) .006(2)
C8 .039(2) .057(2) .044(2) -.005(2) .000(2) -.009(2)
C9 .065(3) .047(2) .063(3) -.002(2) -.005(2) -.011(2)
C10 .070(3) .062(2) .057(2) -.010(2) -.002(2) -.016(2)
C11 .061(2) .081(3) .061(3) -.013(2) .000(2) -.026(2)
C12 .044(2) .081(3) .046(2) -.004(2) -.002(2) -.012(2)
C13 .034(2) .059(2) .044(2) -.006(2) .002(2) -.002(2)
C14 .035(2) .066(2) .038(2) .001(2) .0000(10) .003(2)
C15 .055(2) .050(2) .044(2) .007(2) -.009(2) .005(2)
C16 .057(2) .047(2) .046(2) .014(2) -.006(2) -.003(2)
C17 .106(3) .041(2) .081(3) .017(2) -.034(3) -.009(2)
C18 .057(2) .089(3) .045(2) .013(2) -.001(2) -.011(2)

loop_
_atom_site_label
_atom_site_fract_x
_atom_site_fract_y
_atom_site_fract_z
_atom_site_U_iso_or_equiv
Cu1 .63431(2) .03471(3) .48984(2) .04104(17)
O1 .69169(15) -.01225(18) .57771(14) .0499(8)
O2 .60782(15) -.1224(19) .47084(15) .0548(9)
N1 .67953(18) .1900(2) .48936(14) .0414(9)
N2 .56108(16) .0914(2) .41096(15) .0426(9)
C1 .7353(2) .2265(3) .5352(2) .0450(10)
C2 .76958(19) .1632(3) .59804(18) .0390(10)
C3 .8292(2) .2206(3) .6435(2) .0500(10)
C4 .8627(2) .1699(3) .7068(2) .0540(10)
C5 .8347(2) .0604(3) .7278(2) .0570(10)
C6 .7777(2) .0011(3) .6847(2) .0560(10)
C7 .7449(2) .0505(3) .61781(19) .0410(10)
C8 .5540(2) -.1634(3) .42099(19) .0470(10)
C9 .5457(2) -.2851(3) .4148(2) .0580(10)
C10 .4878(2) -.3336(3) .3668(2) .0630(10)
C11 .4374(3) -.2648(4) .3217(2) .0680(10)
C12 .4448(2) -.1455(3) .3246(2) .0570(10)
C13 .50376(18) -.0932(3) .37313(19) .0460(10)
C14 .5101(2) .0304(3) .3709(2) .0460(10)
C15 .5628(2) .2168(3) .40524(19) .0490(10)
C16 .6511(2) .2610(3) .42248(19) .0500(10)
C17 .6473(3) .3895(3) .4408(3) .0760(10)
C18 .7104(2) .2360(4) .3577(2) .0640(10)
H1A .75290 .30770 .52220 ?
H3A .84660 .30500 .62360 ?
H4A .89400 .21880 .73910 ?
H5A .85920 .01900 .77910 ?
H6A .76020 -.08600 .69060 ?
H9A .57700 -.33820 .45620 ?
H10A .49380 -.43500 .36570 ?
H11A .38270 -.30290 .29350 ?
H12A .40190 -.09980 .28060 ?
H14A .47350 .07700 .32510 ?
H15A .54110 .24840 .35500 ?
H15B .52910 .24840 .45200 ?
H17A .62600 .43100 .39840 ?
H17B .61410 .40390 .49720 ?
H17C .70140 .43580 .44150 ?
H18A .71270 .14330 .34430 ?
H18B .68640 .27860 .30840 ?
H18C .77510 .25830 .37380 ?

loop_
_geom_angle_atom_site_label_1
_geom_angle_atom_site_label_2
_geom_angle_atom_site_label_3
_geom_angle
_geom_angle_publ_flag
O1 Cu1 O2 88.80(10) yes
O1 Cu1 N1 95.00(10) yes
O2 Cu1 N1 166.40(10) yes
O1 Cu1 N2 170.50(10) yes
O2 Cu1 N2 93.50(10) yes
N1 Cu1 N2 84.90(10) yes
Cu1 O1 C7 126.6(2) yes
Cu1 O2 C8 127.5(2) yes
Cu1 N1 C1 124.5(2) yes
Cu1 N1 C16 113.2(2) yes
C1 N1 C16 121.8(3) yes
Cu1 N2 C14 126.4(2) yes
Cu1 N2 C15 112.1(2) yes
C14 N2 C15 121.3(3) yes
O1 C7 C2 123.9(3) n
O1 C7 C6 117.7(3) n
O2 C8 C9 118.0(3) n
O2 C8 C13 124.1(3) n
N2 C14 C13 125.2(3) n
N2 C15 C16 109.6(3) yes
N1 C16 C15 104.7(3) yes
N1 C16 C17 112.3(3) n
N1 C16 C18 107.1(3) n

loop_
_geom_bond_atom_site_label_1
_geom_bond_atom_site_label_2
_geom_bond_distance
_geom_bond_publ_flag
Cu1 O1 1.883(2) yes
Cu1 O2 1.897(2) yes
Cu1 N1 1.939(3) yes
Cu1 N2 1.937(3) yes
O1 C7 1.327(4) yes
O2 C8 1.323(4) yes
N1 C1 1.279(4) yes
N1 C16 1.507(4) yes
N2 C14 1.292(4) yes
N2 C15 1.455(4) yes
C1 C2 1.437(5) no
C2 C3 1.415(5) no
C2 C7 1.407(4) no
C3 C4 1.370(5) no
C4 C5 1.395(5) no
C5 C6 1.374(5) no
C6 C7 1.412(5) no
C8 C9 1.418(5) no
C8 C13 1.423(5) no
C9 C10 1.378(5) no
C10 C11 1.388(6) no
C11 C12 1.386(6) no
C12 C13 1.413(5) no
C13 C14 1.435(5) no
C15 C16 1.542(5) no
C16 C17 1.524(5) no
C16 C18 1.515(5) no
